data_4342759
loop_
_publ_author_name
'Sotnik, Svetlana A.'
'Polunin, Ruslan A.'
'Kiskin, Mikhail A.'
'Kirillov, Alexander M.'
'Dorofeeva, Victoria N.'
'Gavrilenko, Konstantin S.'
'Eremenko, Igor L.'
'Novotortsev, Vladimir M.'
'Kolotilov, Sergey V.'

_publ_section_title
;
 Heterometallic Coordination Polymers Assembled from Trigonal Trinuclear
 Fe2Ni-Pivalate Blocks and Polypyridine Spacers: Topological Diversity,
 Sorption, and Catalytic Properties.
;
_journal_issue 11
_journal_name_full 'Inorganic chemistry'
_journal_page_first 5169
_journal_page_last 5181
_journal_paper_doi 10.1021/ic503061z
_journal_volume 54
_journal_year 2015
_chemical_formula_sum 'C60 H87 Fe2 N4 Ni O19'
_chemical_formula_weight 1338.75
_chemical_name_systematic
;
 ?
;
_space_group_IT_number 14
_symmetry_cell_setting monoclinic
_symmetry_space_group_name_Hall '-P 2yn'
_symmetry_space_group_name_H-M 'P 1 21/n 1'
_atom_sites_solution_hydrogens geom
_atom_sites_solution_primary direct
_atom_sites_solution_secondary difmap
_audit_creation_method SHELXL-97
_cell_angle_alpha 90.00
_cell_angle_beta 98.817(8)
_cell_angle_gamma 90.00
_cell_formula_units_Z 4
_cell_length_a 11.917(6)
_cell_length_b 34.750(18)
_cell_length_c 23.067(12)
_cell_measurement_reflns_used 1756
_cell_measurement_temperature 296(2)
_cell_measurement_theta_max 15.83
_cell_measurement_theta_min 2.17
_cell_volume 9440(8)
_computing_cell_refinement 'Bruker SAINT'
_computing_data_collection 'Bruker APEX2'
_computing_data_reduction 'Bruker SAINT'
_computing_molecular_graphics 'Bruker SHELXTL'
_computing_publication_material 'Bruker SHELXTL'
_computing_structure_refinement 'SHELXL-97 (Sheldrick, 1997)'
_computing_structure_solution 'SHELXS-97 (Sheldrick, 1997)'
_diffrn_ambient_temperature 296(2)
_diffrn_measured_fraction_theta_full 0.996
_diffrn_measured_fraction_theta_max 0.996
_diffrn_measurement_device_type 'Bruker APEX-II CCD'
_diffrn_measurement_method '\f and \w scans'
_diffrn_radiation_monochromator graphite
_diffrn_radiation_source 'fine-focus sealed tube'
_diffrn_radiation_type MoK\a
_diffrn_radiation_wavelength 0.71073
_diffrn_reflns_av_R_equivalents 0.1734
_diffrn_reflns_av_sigmaI/netI 0.2814
_diffrn_reflns_limit_h_max 14
_diffrn_reflns_limit_h_min -14
_diffrn_reflns_limit_k_max 43
_diffrn_reflns_limit_k_min -43
_diffrn_reflns_limit_l_max 28
_diffrn_reflns_limit_l_min -28
_diffrn_reflns_number 75894
_diffrn_reflns_theta_full 26.41
_diffrn_reflns_theta_max 26.41
_diffrn_reflns_theta_min 1.07
_diffrn_standards_number 0
_exptl_absorpt_coefficient_mu 0.550
_exptl_crystal_colour brown
_exptl_crystal_density_diffrn 0.942
_exptl_crystal_density_method 'not measured'
_exptl_crystal_description block
_exptl_crystal_F_000 2828
_exptl_crystal_size_max 0.12
_exptl_crystal_size_mid 0.08
_exptl_crystal_size_min 0.01
_platon_squeeze_details
;
;
_refine_diff_density_max 0.550
_refine_diff_density_min -0.383
_refine_diff_density_rms 0.077
_refine_ls_extinction_method none
_refine_ls_goodness_of_fit_ref 0.722
_refine_ls_hydrogen_treatment constr
_refine_ls_matrix_type full
_refine_ls_number_parameters 765
_refine_ls_number_reflns 19292
_refine_ls_number_restraints 21
_refine_ls_restrained_S_all 0.731
_refine_ls_R_factor_all 0.2210
_refine_ls_R_factor_gt 0.0763
_refine_ls_shift/su_max 0.003
_refine_ls_shift/su_mean 0.000
_refine_ls_structure_factor_coef Fsqd
_refine_ls_weighting_details 'calc w=1/[\s^2^(Fo^2^)+(0.0987P)^2^+0.0000P] where P=(Fo^2^+2Fc^2^)/3'
_refine_ls_weighting_scheme calc
_refine_ls_wR_factor_gt 0.1798
_refine_ls_wR_factor_ref 0.2157
_reflns_number_gt 5158
_reflns_number_total 19292
_reflns_threshold_expression >2sigma(I)
_cod_data_source_file ic503061z_si_004.cif
_cod_data_source_block Compound4
_cod_depositor_comments
;
The following automatic conversions were performed:

'_symmetry_cell_setting' value 'Monoclinic' changed to 'monoclinic'
according to
/usr/data/users/saulius/crontab/automatic-downloads/rss-feeds/ACS/lib/dictionaries/cif_core.dic
dictionary named 'cif_core.dic' version 2.4.2 from 2011-04-26.

Automatic conversion script
Id: cif_fix_values 3271 2015-04-21 07:52:19Z andrius 

 Adding full bibliography for 4342759--4342763.cif.
;
_cod_original_cell_volume 9439(9)
_cod_original_sg_symbol_H-M P2(1)/n
_cod_database_code 4342759

loop_
_symmetry_equiv_pos_as_xyz
'x, y, z'
'-x+1/2, y+1/2, -z+1/2'
'-x, -y, -z'
'x-1/2, -y-1/2, z-1/2'

loop_
_atom_site_label
_atom_site_type_symbol
_atom_site_fract_x
_atom_site_fract_y
_atom_site_fract_z
_atom_site_U_iso_or_equiv
_atom_site_adp_type
_atom_site_occupancy
_atom_site_symmetry_multiplicity
_atom_site_calc_flag
_atom_site_refinement_flags
C1 C 0.6834(7) 0.2018(2) 0.0420(3) 0.066(2) Uani 1 1 d .
C1A C 0.3415(13) 0.0183(4) -0.2320(6) 0.171(5) Uiso 1 1 d D
C2 C 0.5814(10) 0.2061(4) 0.0726(5) 0.145(4) Uani 1 1 d D
C2A C 0.2718(18) 0.0545(5) -0.2334(9) 0.410(16) Uani 1 1 d D
H2A1 H 0.2980 0.0697 -0.1993 0.615 Uiso 1 1 calc R
H2A2 H 0.1934 0.0479 -0.2338 0.615 Uiso 1 1 calc R
H2A3 H 0.2794 0.0690 -0.2680 0.615 Uiso 1 1 calc R
C3 C 0.5281(12) 0.2437(4) 0.0673(7) 0.247(9) Uani 1 1 d D
H3A H 0.4636 0.2437 0.0876 0.370 Uiso 1 1 calc R
H3B H 0.5039 0.2495 0.0266 0.370 Uiso 1 1 calc R
H3C H 0.5816 0.2628 0.0841 0.370 Uiso 1 1 calc R
C3A C 0.3508(17) -0.0114(5) -0.1825(7) 0.337(12) Uani 1 1 d D
H3A1 H 0.3786 0.0008 -0.1458 0.506 Uiso 1 1 calc R
H3A2 H 0.4023 -0.0315 -0.1899 0.506 Uiso 1 1 calc R
H3A3 H 0.2773 -0.0223 -0.1809 0.506 Uiso 1 1 calc R
C4 C 0.6156(18) 0.2007(7) 0.1357(7) 0.45(2) Uani 1 1 d D
H4A H 0.5514 0.2049 0.1555 0.673 Uiso 1 1 calc R
H4B H 0.6746 0.2187 0.1499 0.673 Uiso 1 1 calc R
H4C H 0.6431 0.1749 0.1431 0.673 Uiso 1 1 calc R
C4A C 0.4592(14) 0.0323(5) -0.2406(8) 0.301(10) Uani 1 1 d D
H4A1 H 0.4917 0.0473 -0.2073 0.451 Uiso 1 1 calc R
H4A2 H 0.4530 0.0479 -0.2754 0.451 Uiso 1 1 calc R
H4A3 H 0.5070 0.0105 -0.2447 0.451 Uiso 1 1 calc R
C5 C 0.5047(14) 0.1743(7) 0.0548(14) 0.50(3) Uani 1 1 d D
H5A H 0.4371 0.1772 0.0723 0.747 Uiso 1 1 calc R
H5B H 0.5413 0.1505 0.0676 0.747 Uiso 1 1 calc R
H5C H 0.4851 0.1741 0.0129 0.747 Uiso 1 1 calc R
C5A C 0.2808(16) 0.0010(4) -0.2851(8) 0.78(6) Uani 1 1 d D
C6 C 0.9928(6) 0.2285(2) 0.0288(3) 0.066(2) Uani 1 1 d .
C7 C 1.0979(10) 0.2534(3) 0.0506(6) 0.154(5) Uani 1 1 d D
C8 C 1.0605(11) 0.2891(4) 0.0760(10) 0.372(16) Uani 1 1 d D
H8A H 1.1255 0.3047 0.0900 0.558 Uiso 1 1 calc R
H8B H 1.0210 0.2829 0.1081 0.558 Uiso 1 1 calc R
H8C H 1.0106 0.3030 0.0466 0.558 Uiso 1 1 calc R
C9 C 1.1572(12) 0.2622(6) -0.0035(8) 0.331(15) Uani 1 1 d .
H9A H 1.2226 0.2781 0.0083 0.497 Uiso 1 1 calc R
H9B H 1.1052 0.2754 -0.0328 0.497 Uiso 1 1 calc R
H9C H 1.1804 0.2385 -0.0195 0.497 Uiso 1 1 calc R
C10 C 1.1823(10) 0.2309(4) 0.0922(6) 0.197(6) Uani 1 1 d .
H10A H 1.2466 0.2469 0.1059 0.296 Uiso 1 1 calc R
H10B H 1.2068 0.2089 0.0724 0.296 Uiso 1 1 calc R
H10C H 1.1475 0.2225 0.1249 0.296 Uiso 1 1 calc R
C11 C 1.0479(7) 0.1188(2) -0.0481(4) 0.075(2) Uani 1 1 d .
C12 C 1.1746(9) 0.1101(4) -0.0478(5) 0.160(5) Uani 1 1 d D
C13 C 1.2389(9) 0.1020(5) 0.0100(5) 0.284(11) Uani 1 1 d .
H13A H 1.3165 0.0967 0.0063 0.426 Uiso 1 1 calc R
H13B H 1.2067 0.0801 0.0267 0.426 Uiso 1 1 calc R
H13C H 1.2359 0.1239 0.0350 0.426 Uiso 1 1 calc R
C14 C 1.2210(11) 0.1428(6) -0.0758(9) 0.42(2) Uani 1 1 d D
H14A H 1.3001 0.1385 -0.0772 0.623 Uiso 1 1 calc R
H14B H 1.2123 0.1658 -0.0538 0.623 Uiso 1 1 calc R
H14C H 1.1810 0.1458 -0.1150 0.623 Uiso 1 1 calc R
C15 C 1.1820(13) 0.0794(7) -0.0905(9) 0.395(18) Uani 1 1 d .
H15A H 1.2603 0.0732 -0.0911 0.593 Uiso 1 1 calc R
H15B H 1.1477 0.0879 -0.1287 0.593 Uiso 1 1 calc R
H15C H 1.1429 0.0570 -0.0796 0.593 Uiso 1 1 calc R
C16 C 0.7347(6) 0.08855(18) -0.0339(4) 0.0594(19) Uani 1 1 d .
C17 C 0.6446(7) 0.0576(2) -0.0285(3) 0.080(2) Uani 1 1 d D
C18 C 0.5383(8) 0.0707(3) -0.0569(6) 0.205(6) Uani 1 1 d D
H18A H 0.4818 0.0514 -0.0542 0.307 Uiso 1 1 calc R
H18B H 0.5426 0.0758 -0.0974 0.307 Uiso 1 1 calc R
H18C H 0.5180 0.0939 -0.0384 0.307 Uiso 1 1 calc R
C19 C 0.6404(13) 0.0481(4) 0.0325(4) 0.279(10) Uani 1 1 d D
H19A H 0.5830 0.0290 0.0344 0.418 Uiso 1 1 calc R
H19B H 0.6227 0.0708 0.0530 0.418 Uiso 1 1 calc R
H19C H 0.7128 0.0383 0.0503 0.418 Uiso 1 1 calc R
C20 C 0.6633(10) 0.0213(3) -0.0630(6) 0.196(6) Uani 1 1 d .
H20A H 0.6042 0.0030 -0.0595 0.294 Uiso 1 1 calc R
H20B H 0.7356 0.0102 -0.0477 0.294 Uiso 1 1 calc R
H20C H 0.6617 0.0277 -0.1036 0.294 Uiso 1 1 calc R
C21 C 0.6113(7) 0.1844(2) -0.1527(3) 0.069(2) Uani 1 1 d .
C22 C 0.4929(9) 0.1863(3) -0.1892(5) 0.129(4) Uani 1 1 d D
C23 C 0.4355(9) 0.1470(3) -0.1905(6) 0.190(6) Uani 1 1 d .
H23A H 0.3611 0.1486 -0.2133 0.284 Uiso 1 1 calc R
H23B H 0.4290 0.1393 -0.1512 0.284 Uiso 1 1 calc R
H23C H 0.4801 0.1285 -0.2078 0.284 Uiso 1 1 calc R
C24 C 0.4184(10) 0.2143(4) -0.1653(8) 0.289(12) Uani 1 1 d D
H24A H 0.3447 0.2141 -0.1889 0.434 Uiso 1 1 calc R
H24B H 0.4506 0.2396 -0.1658 0.434 Uiso 1 1 calc R
H24C H 0.4115 0.2074 -0.1257 0.434 Uiso 1 1 calc R
C25 C 0.5086(13) 0.1957(8) -0.2502(7) 0.44(2) Uani 1 1 d .
H25A H 0.4359 0.1968 -0.2747 0.665 Uiso 1 1 calc R
H25B H 0.5543 0.1761 -0.2646 0.665 Uiso 1 1 calc R
H25C H 0.5458 0.2201 -0.2508 0.665 Uiso 1 1 calc R
C26 C 0.9071(6) 0.2144(3) -0.1666(3) 0.076(2) Uani 1 1 d .
C27 C 0.9656(9) 0.2329(3) -0.2146(4) 0.112(3) Uiso 1 1 d D
C28 C 1.0745(8) 0.2180(4) -0.2163(6) 0.246(9) Uani 1 1 d D
H28A H 1.1251 0.2264 -0.1822 0.369 Uiso 1 1 calc R
H28B H 1.1017 0.2270 -0.2509 0.369 Uiso 1 1 calc R
H28C H 1.0712 0.1904 -0.2169 0.369 Uiso 1 1 calc R
C29 C 0.8949(13) 0.2187(6) -0.2729(6) 0.345(14) Uani 1 1 d D
H29A H 0.9271 0.2288 -0.3054 0.518 Uiso 1 1 calc R
H29B H 0.8180 0.2276 -0.2752 0.518 Uiso 1 1 calc R
H29C H 0.8960 0.1911 -0.2740 0.518 Uiso 1 1 calc R
C30 C 0.9381(16) 0.2726(3) -0.2231(7) 0.307(13) Uani 1 1 d D
H30A H 0.9758 0.2871 -0.1904 0.460 Uiso 1 1 calc R
H30B H 0.8575 0.2759 -0.2259 0.460 Uiso 1 1 calc R
H30C H 0.9625 0.2814 -0.2585 0.460 Uiso 1 1 calc R
C31 C 0.9279(7) 0.1015(2) -0.2199(3) 0.083(2) Uani 1 1 d .
H31A H 0.9818 0.1205 -0.2087 0.100 Uiso 1 1 calc R
C32 C 0.9528(7) 0.0747(2) -0.2600(3) 0.081(2) Uani 1 1 d .
H32A H 1.0201 0.0755 -0.2758 0.097 Uiso 1 1 calc R
C33 C 0.8707(8) 0.0460(2) -0.2757(3) 0.083(2) Uani 1 1 d .
C34 C 0.7702(7) 0.0470(2) -0.2516(3) 0.085(2) Uani 1 1 d .
H34A H 0.7134 0.0288 -0.2614 0.102 Uiso 1 1 calc R
C35 C 0.7590(7) 0.0766(2) -0.2122(3) 0.078(2) Uani 1 1 d .
H35A H 0.6916 0.0774 -0.1965 0.094 Uiso 1 1 calc R
C36 C 0.8236(6) -0.01220(18) -0.3295(3) 0.071(2) Uani 1 1 d .
H36A H 0.7632 -0.0042 -0.3602 0.086 Uiso 1 1 calc R
H36B H 0.7904 -0.0212 -0.2961 0.086 Uiso 1 1 calc R
C37 C 0.8989(6) -0.04439(18) -0.3520(3) 0.0610(19) Uani 1 1 d .
C38 C 0.9832(6) -0.05996(19) -0.3012(3) 0.070(2) Uani 1 1 d .
H38A H 1.0359 -0.0776 -0.3154 0.084 Uiso 1 1 calc R
H38B H 1.0262 -0.0391 -0.2805 0.084 Uiso 1 1 calc R
C39 C 0.9718(8) -0.0952(2) -0.2133(3) 0.086(2) Uani 1 1 d .
C40 C 0.9002(8) -0.1133(3) -0.1783(4) 0.116(3) Uani 1 1 d .
H40A H 0.8220 -0.1141 -0.1898 0.139 Uiso 1 1 calc R
C41 C 0.9514(8) -0.1298(2) -0.1258(4) 0.103(3) Uani 1 1 d .
H41A H 0.9048 -0.1419 -0.1025 0.124 Uiso 1 1 calc R
C42 C 1.1239(7) -0.1126(2) -0.1399(3) 0.080(2) Uani 1 1 d .
H42A H 1.2019 -0.1129 -0.1274 0.096 Uiso 1 1 calc R
C43 C 1.0861(7) -0.0937(2) -0.1942(3) 0.082(2) Uani 1 1 d .
H43A H 1.1358 -0.0811 -0.2152 0.098 Uiso 1 1 calc R
C44 C 0.8137(6) -0.07500(18) -0.3780(3) 0.072(2) Uani 1 1 d .
H44A H 0.7724 -0.0851 -0.3483 0.086 Uiso 1 1 calc R
H44B H 0.7599 -0.0644 -0.4098 0.086 Uiso 1 1 calc R
C45 C 0.8338(8) -0.1412(2) -0.4082(3) 0.074(2) Uani 1 1 d .
C46 C 0.7292(7) -0.1501(2) -0.4042(3) 0.079(2) Uani 1 1 d .
H46A H 0.6773 -0.1317 -0.3958 0.094 Uiso 1 1 calc R
C47 C 0.6989(6) -0.1886(2) -0.4133(3) 0.073(2) Uani 1 1 d .
H47A H 0.6245 -0.1953 -0.4102 0.088 Uiso 1 1 calc R
C48 C 0.8725(8) -0.2054(2) -0.4288(3) 0.091(3) Uani 1 1 d .
H48A H 0.9231 -0.2246 -0.4359 0.110 Uiso 1 1 calc R
C49 C 0.9132(7) -0.1682(2) -0.4224(3) 0.089(2) Uani 1 1 d .
H49A H 0.9870 -0.1615 -0.4270 0.107 Uiso 1 1 calc R
C50 C 0.9709(7) -0.02942(19) -0.3952(3) 0.080(2) Uani 1 1 d .
H50A H 1.0262 -0.0116 -0.3750 0.096 Uiso 1 1 calc R
H50B H 1.0125 -0.0508 -0.4087 0.096 Uiso 1 1 calc R
C51 C 0.8576(9) -0.0300(3) -0.4925(5) 0.140(4) Uani 1 1 d .
H52A H 0.8650 -0.0566 -0.4926 0.168 Uiso 1 1 calc R
C52 C 0.7946(10) -0.0117(4) -0.5404(5) 0.143(4) Uani 1 1 d .
H53 H 0.7594 -0.0259 -0.5723 0.172 Uiso 1 1 calc R
C53 C 0.7850(12) 0.0289(5) -0.5396(6) 0.166(5) Uani 1 1 d .
C54 C 0.8412(10) 0.0509(4) -0.4918(5) 0.157(5) Uani 1 1 d .
H54 H 0.8380 0.0776 -0.4915 0.189 Uiso 1 1 calc R
C55 C 0.9005(9) 0.0304(3) -0.4461(4) 0.122(3) Uani 1 1 d .
H55A H 0.9374 0.0438 -0.4137 0.147 Uiso 1 1 calc R
N1 N 0.8317(6) 0.10265(16) -0.1955(2) 0.0652(16) Uani 1 1 d .
N2 N 1.0633(5) -0.12922(16) -0.1067(2) 0.0648(16) Uani 1 1 d .
N3 N 0.7654(5) -0.21588(15) -0.4256(2) 0.0618(15) Uani 1 1 d .
N4 N 0.9075(6) -0.0099(2) -0.4466(3) 0.089(2) Uani 1 1 d .
O1 O 0.7514(4) 0.17556(14) 0.05906(18) 0.0678(13) Uani 1 1 d .
O1A O 0.1961(16) 0.0111(7) -0.3096(7) 0.90(5) Uani 1 1 d D
O1M O 0.8284(3) 0.17240(10) -0.05410(15) 0.0447(10) Uani 1 1 d .
O2 O 0.6905(4) 0.22405(13) 0.0016(2) 0.0690(13) Uani 1 1 d .
O2A O 0.3184(13) -0.0293(6) -0.3035(8) 0.59(2) Uani 1 1 d D
O3 O 0.9851(4) 0.19653(14) 0.0476(2) 0.0825(16) Uani 1 1 d .
O4 O 0.9234(4) 0.24500(12) -0.0102(2) 0.0760(14) Uani 1 1 d .
O5 O 1.0195(4) 0.12538(14) 0.0003(2) 0.0778(15) Uani 1 1 d .
O6 O 0.9862(4) 0.11908(14) -0.0962(2) 0.0786(15) Uani 1 1 d .
O7 O 0.7831(4) 0.10428(12) 0.0112(2) 0.0661(13) Uani 1 1 d .
O8 O 0.7512(4) 0.09513(12) -0.0857(2) 0.0709(14) Uani 1 1 d .
O9 O 0.6425(4) 0.21286(14) -0.1212(2) 0.0740(14) Uani 1 1 d .
O10 O 0.6694(4) 0.15569(15) -0.1593(2) 0.0780(15) Uani 1 1 d .
O11 O 0.8722(4) 0.23543(12) -0.1319(2) 0.0752(15) Uani 1 1 d .
O12 O 0.8986(4) 0.17933(14) -0.16986(19) 0.0820(16) Uani 1 1 d .
O13 O 0.9029(4) 0.01915(13) -0.3128(2) 0.0829(15) Uani 1 1 d .
O14 O 0.9185(4) -0.07924(16) -0.2636(2) 0.0972(17) Uani 1 1 d .
O15 O 0.8812(5) -0.10449(14) -0.3993(2) 0.0923(16) Uani 1 1 d .
O16 O 0.7283(9) 0.0486(3) -0.5849(4) 0.223(5) Uani 1 1 d .
Fe1 Fe 0.87850(8) 0.15224(2) 0.02148(4) 0.0487(3) Uani 1 1 d .
Fe2 Fe 0.78658(8) 0.22388(2) -0.06430(4) 0.0514(3) Uani 1 1 d .
Ni1 Ni 0.82668(8) 0.14003(2) -0.12119(4) 0.0642(3) Uani 1 1 d .

loop_
_atom_site_aniso_label
_atom_site_aniso_U_11
_atom_site_aniso_U_22
_atom_site_aniso_U_33
_atom_site_aniso_U_23
_atom_site_aniso_U_13
_atom_site_aniso_U_12
C1 0.074(6) 0.067(5) 0.065(5) 0.001(4) 0.042(4) 0.009(4)
C2 0.128(10) 0.175(11) 0.155(10) 0.061(9) 0.096(8) 0.045(9)
C2A 0.39(3) 0.30(3) 0.58(5) 0.11(3) 0.19(3) 0.16(3)
C3 0.251(17) 0.178(13) 0.37(2) 0.068(14) 0.246(16) 0.087(12)
C3A 0.42(3) 0.34(2) 0.216(16) 0.095(18) -0.068(18) -0.16(2)
C4 0.51(4) 0.68(5) 0.220(17) 0.21(2) 0.26(2) 0.48(4)
C4A 0.234(19) 0.28(2) 0.40(3) -0.123(19) 0.082(18) -0.079(16)
C5 0.203(18) 0.46(3) 0.94(7) -0.41(4) 0.41(3) -0.18(2)
C5A 0.62(7) 0.26(3) 1.31(15) 0.22(6) -0.33(8) -0.32(4)
C6 0.063(5) 0.073(6) 0.057(5) -0.005(5) -0.003(4) -0.005(5)
C7 0.144(11) 0.095(8) 0.191(12) 0.009(8) -0.078(10) -0.031(8)
C8 0.143(13) 0.206(15) 0.72(4) -0.30(2) -0.092(18) -0.012(11)
C9 0.170(15) 0.47(3) 0.34(2) 0.27(2) -0.004(14) -0.144(17)
C10 0.137(11) 0.206(14) 0.224(14) -0.020(12) -0.052(10) -0.050(10)
C11 0.093(7) 0.063(5) 0.074(6) 0.023(5) 0.026(6) 0.018(5)
C12 0.088(8) 0.296(16) 0.115(8) 0.041(9) 0.074(7) 0.100(9)
C13 0.092(9) 0.63(3) 0.133(10) 0.100(15) 0.014(8) 0.181(14)
C14 0.094(11) 0.81(5) 0.36(3) 0.38(3) 0.106(14) 0.023(19)
C15 0.185(17) 0.62(4) 0.36(2) -0.32(3) -0.021(15) 0.23(2)
C16 0.061(5) 0.039(4) 0.082(6) 0.028(4) 0.022(5) 0.013(4)
C17 0.071(6) 0.076(6) 0.096(6) 0.020(5) 0.019(5) -0.020(5)
C18 0.065(8) 0.195(12) 0.355(19) 0.064(12) 0.033(10) -0.053(8)
C19 0.42(2) 0.325(18) 0.093(8) 0.022(9) 0.041(10) -0.319(17)
C20 0.206(13) 0.080(7) 0.325(17) -0.056(9) 0.117(12) -0.065(8)
C21 0.081(7) 0.064(5) 0.060(5) 0.004(4) 0.008(5) -0.009(5)
C22 0.087(8) 0.137(9) 0.148(10) 0.023(8) -0.031(7) -0.027(7)
C23 0.106(9) 0.151(11) 0.293(17) -0.004(11) -0.027(10) -0.007(8)
C24 0.080(9) 0.271(18) 0.49(3) -0.159(19) -0.035(13) 0.065(11)
C25 0.154(15) 0.92(6) 0.225(17) 0.33(3) -0.066(13) 0.02(2)
C26 0.084(6) 0.080(6) 0.078(6) 0.032(5) 0.055(5) 0.010(5)
C28 0.069(8) 0.39(2) 0.285(16) 0.236(15) 0.049(9) 0.003(10)
C29 0.200(16) 0.66(4) 0.174(14) 0.23(2) 0.035(13) -0.02(2)
C30 0.59(3) 0.089(8) 0.34(2) 0.113(11) 0.37(2) 0.095(13)
C31 0.113(7) 0.068(5) 0.073(5) -0.022(4) 0.029(5) -0.012(5)
C32 0.099(7) 0.082(6) 0.068(5) -0.022(4) 0.033(5) -0.007(5)
C33 0.131(8) 0.060(5) 0.064(5) -0.009(4) 0.032(5) -0.007(5)
C34 0.097(7) 0.067(5) 0.100(6) -0.030(5) 0.046(5) -0.023(5)
C35 0.071(6) 0.086(6) 0.080(6) -0.020(5) 0.017(4) -0.020(5)
C36 0.093(6) 0.054(4) 0.067(5) -0.011(4) 0.014(4) -0.023(4)
C37 0.085(6) 0.053(4) 0.048(4) 0.004(4) 0.020(4) -0.008(4)
C38 0.094(6) 0.069(5) 0.048(4) 0.013(4) 0.012(4) -0.002(4)
C39 0.099(7) 0.098(6) 0.058(5) 0.022(5) 0.003(5) 0.001(5)
C40 0.100(7) 0.157(9) 0.094(6) 0.074(6) 0.026(6) -0.003(6)
C41 0.098(8) 0.128(8) 0.087(6) 0.064(6) 0.025(6) -0.006(6)
C42 0.080(6) 0.078(5) 0.081(6) 0.004(5) 0.013(5) -0.009(5)
C43 0.083(7) 0.089(6) 0.066(5) 0.031(4) -0.008(5) -0.011(5)
C44 0.103(6) 0.051(4) 0.065(5) 0.000(4) 0.023(4) 0.002(5)
C45 0.103(7) 0.050(5) 0.068(5) -0.012(4) 0.013(5) -0.025(5)
C46 0.077(6) 0.053(5) 0.111(6) -0.009(4) 0.032(5) -0.011(4)
C47 0.073(6) 0.054(5) 0.096(6) -0.006(4) 0.027(5) -0.006(4)
C48 0.090(7) 0.072(6) 0.115(7) -0.023(5) 0.024(5) 0.000(5)
C49 0.095(7) 0.059(5) 0.119(7) -0.018(5) 0.034(5) -0.003(5)
C50 0.118(7) 0.060(5) 0.059(5) -0.003(4) 0.006(5) -0.026(5)
C51 0.193(12) 0.156(10) 0.060(6) 0.035(7) -0.012(7) -0.072(9)
C52 0.167(11) 0.157(11) 0.105(10) 0.005(9) 0.023(8) -0.044(10)
C53 0.199(13) 0.195(15) 0.083(9) -0.017(10) -0.046(8) -0.033(12)
C54 0.195(12) 0.180(12) 0.097(8) 0.069(9) 0.024(8) 0.039(10)
C55 0.172(10) 0.117(9) 0.085(7) 0.035(6) 0.041(7) 0.039(8)
N1 0.080(5) 0.064(4) 0.058(4) -0.008(3) 0.029(4) -0.007(4)
N2 0.052(4) 0.087(4) 0.060(4) 0.023(3) 0.023(3) -0.013(3)
N3 0.049(4) 0.053(4) 0.086(4) -0.013(3) 0.019(3) -0.013(3)
N4 0.130(6) 0.087(5) 0.051(4) 0.013(4) 0.015(4) -0.008(5)
O1 0.072(3) 0.081(3) 0.056(3) 0.016(3) 0.027(2) 0.029(3)
O1A 0.89(6) 1.51(12) 0.43(3) -0.52(5) 0.46(4) -0.62(7)
O1M 0.058(3) 0.034(2) 0.043(2) 0.0029(18) 0.011(2) 0.0077(19)
O2 0.076(4) 0.064(3) 0.078(3) 0.003(3) 0.046(3) 0.018(3)
O2A 0.293(17) 0.79(4) 0.57(3) -0.51(3) -0.262(19) 0.35(2)
O3 0.101(4) 0.061(3) 0.077(3) 0.024(3) -0.011(3) -0.022(3)
O4 0.087(4) 0.051(3) 0.086(4) 0.000(3) 0.002(3) -0.009(3)
O5 0.062(3) 0.106(4) 0.068(3) 0.026(3) 0.019(3) 0.026(3)
O6 0.071(4) 0.088(4) 0.081(4) -0.006(3) 0.025(3) 0.028(3)
O7 0.082(4) 0.055(3) 0.060(3) 0.007(2) 0.007(3) -0.018(3)
O8 0.099(4) 0.052(3) 0.066(3) -0.002(2) 0.025(3) -0.022(3)
O9 0.070(3) 0.062(3) 0.084(4) 0.003(3) -0.008(3) 0.012(3)
O10 0.074(4) 0.078(4) 0.077(3) -0.017(3) -0.001(3) 0.017(3)
O11 0.098(4) 0.056(3) 0.086(4) 0.013(3) 0.060(3) 0.016(3)
O12 0.129(5) 0.059(3) 0.069(3) 0.007(3) 0.054(3) -0.005(3)
O13 0.121(4) 0.057(3) 0.079(3) -0.022(3) 0.042(3) -0.016(3)
O14 0.099(4) 0.125(5) 0.066(3) 0.036(3) 0.008(3) -0.001(4)
O15 0.118(5) 0.060(3) 0.107(4) -0.019(3) 0.046(3) -0.026(3)
O16 0.283(11) 0.265(11) 0.108(6) 0.044(7) -0.012(7) 0.060(9)
Fe1 0.0520(6) 0.0492(5) 0.0465(5) 0.0056(4) 0.0130(4) 0.0033(5)
Fe2 0.0586(6) 0.0427(5) 0.0554(6) 0.0056(5) 0.0164(5) 0.0054(5)
Ni1 0.0806(7) 0.0535(5) 0.0608(6) 0.0022(5) 0.0184(5) 0.0023(5)

loop_
_atom_type_symbol
_atom_type_description
_atom_type_scat_dispersion_real
_atom_type_scat_dispersion_imag
_atom_type_scat_source
C C 0.0033 0.0016 'International Tables Vol C Tables 4.2.6.8 and 6.1.1.4'
H H 0.0000 0.0000 'International Tables Vol C Tables 4.2.6.8 and 6.1.1.4'
N N 0.0061 0.0033 'International Tables Vol C Tables 4.2.6.8 and 6.1.1.4'
O O 0.0106 0.0060 'International Tables Vol C Tables 4.2.6.8 and 6.1.1.4'
Fe Fe 0.3463 0.8444 'International Tables Vol C Tables 4.2.6.8 and 6.1.1.4'
Ni Ni 0.3393 1.1124 'International Tables Vol C Tables 4.2.6.8 and 6.1.1.4'

loop_
_geom_angle_atom_site_label_1
_geom_angle_atom_site_label_2
_geom_angle_atom_site_label_3
_geom_angle
_geom_angle_site_symmetry_3
O2 C1 O1 125.9(6) .
O2 C1 C2 116.7(8) .
O1 C1 C2 117.4(7) .
C5A C1A C2A 97.3(11) .
C5A C1A C4A 111.7(12) .
C2A C1A C4A 104.3(15) .
C5A C1A C3A 108.5(13) .
C2A C1A C3A 123.8(16) .
C4A C1A C3A 110.5(14) .
C3 C2 C5 114.4(15) .
C3 C2 C4 104.6(13) .
C5 C2 C4 104.4(15) .
C3 C2 C1 115.3(9) .
C5 C2 C1 108.0(10) .
C4 C2 C1 109.4(11) .
O1A C5A O2A 115.6(17) .
O1A C5A C1A 125.5(14) .
O2A C5A C1A 118.7(18) .
O3 C6 O4 126.8(7) .
O3 C6 C7 120.3(8) .
O4 C6 C7 112.9(8) .
C8 C7 C10 113.5(13) .
C8 C7 C6 108.9(10) .
C10 C7 C6 110.4(9) .
C8 C7 C9 110.9(13) .
C10 C7 C9 105.9(12) .
C6 C7 C9 107.2(10) .
O6 C11 O5 127.0(8) .
O6 C11 C12 117.1(8) .
O5 C11 C12 115.8(8) .
C14 C12 C13 111.9(14) .
C14 C12 C15 101.8(13) .
C13 C12 C15 113.4(13) .
C14 C12 C11 106.4(10) .
C13 C12 C11 114.8(8) .
C15 C12 C11 107.5(11) .
O7 C16 O8 126.6(6) .
O7 C16 C17 118.8(7) .
O8 C16 C17 114.6(7) .
C18 C17 C19 111.2(10) .
C18 C17 C20 102.5(9) .
C19 C17 C20 110.3(9) .
C18 C17 C16 109.0(7) .
C19 C17 C16 111.5(7) .
C20 C17 C16 112.1(7) .
O10 C21 O9 126.0(8) .
O10 C21 C22 116.9(8) .
O9 C21 C22 116.9(8) .
C24 C22 C25 112.3(13) .
C24 C22 C23 107.6(11) .
C25 C22 C23 107.4(13) .
C24 C22 C21 112.2(10) .
C25 C22 C21 107.0(9) .
C23 C22 C21 110.2(9) .
O11 C26 O12 127.7(6) .
O11 C26 C27 117.8(8) .
O12 C26 C27 114.4(7) .
C28 C27 C30 123.3(11) .
C28 C27 C26 112.9(8) .
C30 C27 C26 112.5(8) .
C28 C27 C29 103.9(11) .
C30 C27 C29 96.1(11) .
C26 C27 C29 104.2(8) .
N1 C31 C32 125.7(7) .
C31 C32 C33 116.1(7) .
O13 C33 C34 127.6(8) .
O13 C33 C32 113.4(8) .
C34 C33 C32 119.0(7) .
C35 C34 C33 116.9(7) .
N1 C35 C34 126.5(7) .
O13 C36 C37 103.8(5) .
C50 C37 C38 104.9(6) .
C50 C37 C44 113.2(5) .
C38 C37 C44 112.1(5) .
C50 C37 C36 112.7(5) .
C38 C37 C36 109.9(5) .
C44 C37 C36 104.3(6) .
O14 C38 C37 106.4(6) .
O14 C39 C43 125.1(8) .
O14 C39 C40 115.3(8) .
C43 C39 C40 119.5(8) .
C41 C40 C39 117.3(8) .
N2 C41 C40 124.1(7) .
N2 C42 C43 127.4(8) .
C39 C43 C42 115.6(7) .
O15 C44 C37 104.9(6) .
C46 C45 O15 125.1(8) .
C46 C45 C49 123.1(7) .
O15 C45 C49 111.8(8) .
C45 C46 C47 116.4(7) .
N3 C47 C46 125.7(7) .
N3 C48 C49 124.7(7) .
C48 C49 C45 114.3(7) .
N4 C50 C37 114.7(6) .
N4 C51 C52 120.9(11) .
C51 C52 C53 118.7(12) .
O16 C53 C52 122.0(12) .
O16 C53 C54 116.9(15) .
C52 C53 C54 121.0(13) .
C55 C54 C53 116.3(13) .
C54 C55 N4 122.3(10) .
C35 N1 C31 115.7(6) .
C35 N1 Ni1 124.7(5) .
C31 N1 Ni1 118.5(5) .
C42 N2 C41 116.0(6) .
C42 N2 Fe1 126.2(6) 3_755
C41 N2 Fe1 117.6(5) 3_755
C47 N3 C48 115.7(6) .
C47 N3 Fe2 123.5(5) 2_644
C48 N3 Fe2 120.7(5) 2_644
C51 N4 C55 120.7(8) .
C51 N4 C50 120.8(8) .
C55 N4 C50 118.5(7) .
C1 O1 Fe1 130.7(4) .
Fe2 O1M Fe1 120.89(18) .
Fe2 O1M Ni1 119.59(18) .
Fe1 O1M Ni1 119.47(18) .
C1 O2 Fe2 132.7(4) .
C6 O3 Fe1 132.4(5) .
C6 O4 Fe2 130.6(5) .
C11 O5 Fe1 130.4(5) .
C11 O6 Ni1 131.3(5) .
C16 O7 Fe1 130.4(4) .
C16 O8 Ni1 131.5(4) .
C21 O9 Fe2 132.2(5) .
C21 O10 Ni1 131.6(5) .
C26 O11 Fe2 131.0(5) .
C26 O12 Ni1 132.1(4) .
C33 O13 C36 116.5(6) .
C39 O14 C38 119.4(6) .
C45 O15 C44 117.8(6) .
O1M Fe1 O7 96.05(17) .
O1M Fe1 O1 95.48(17) .
O7 Fe1 O1 86.31(19) .
O1M Fe1 O3 95.03(17) .
O7 Fe1 O3 168.92(19) .
O1 Fe1 O3 92.6(2) .
O1M Fe1 O5 95.93(17) .
O7 Fe1 O5 93.7(2) .
O1 Fe1 O5 168.53(18) .
O3 Fe1 O5 85.3(2) .
O1M Fe1 N2 179.4(2) 3_755
O7 Fe1 N2 84.1(2) 3_755
O1 Fe1 N2 85.1(2) 3_755
O3 Fe1 N2 84.9(2) 3_755
O5 Fe1 N2 83.5(2) 3_755
O1M Fe2 O11 97.49(16) .
O1M Fe2 O9 94.81(17) .
O11 Fe2 O9 90.9(2) .
O1M Fe2 O4 95.45(18) .
O11 Fe2 O4 87.2(2) .
O9 Fe2 O4 169.71(19) .
O1M Fe2 O2 94.52(17) .
O11 Fe2 O2 168.00(18) .
O9 Fe2 O2 88.1(2) .
O4 Fe2 O2 91.7(2) .
O1M Fe2 N3 178.43(19) 2_654
O11 Fe2 N3 84.08(19) 2_654
O9 Fe2 N3 85.1(2) 2_654
O4 Fe2 N3 84.7(2) 2_654
O2 Fe2 N3 83.9(2) 2_654
O1M Ni1 O10 95.04(18) .
O1M Ni1 O8 94.40(17) .
O10 Ni1 O8 86.7(2) .
O1M Ni1 O6 95.03(18) .
O10 Ni1 O6 169.9(2) .
O8 Ni1 O6 93.6(2) .
O1M Ni1 O12 95.64(17) .
O10 Ni1 O12 91.2(2) .
O8 Ni1 O12 169.89(18) .
O6 Ni1 O12 86.7(2) .
O1M Ni1 N1 177.6(2) .
O10 Ni1 N1 87.4(2) .
O8 Ni1 N1 85.7(2) .
O6 Ni1 N1 82.6(2) .
O12 Ni1 N1 84.3(2) .

loop_
_geom_bond_atom_site_label_1
_geom_bond_atom_site_label_2
_geom_bond_distance
_geom_bond_site_symmetry_2
C1 O2 1.225(7) .
C1 O1 1.242(8) .
C1 C2 1.503(11) .
C1A C5A 1.454(16) .
C1A C2A 1.505(13) .
C1A C4A 1.525(13) .
C1A C3A 1.532(13) .
C2 C3 1.448(11) .
C2 C5 1.454(13) .
C2 C4 1.463(13) .
C5A O1A 1.135(14) .
C5A O2A 1.243(13) .
C6 O3 1.202(8) .
C6 O4 1.262(8) .
C6 C7 1.540(11) .
C7 C8 1.472(13) .
C7 C10 1.499(13) .
C7 C9 1.556(18) .
C11 O6 1.234(8) .
C11 O5 1.237(8) .
C11 C12 1.539(11) .
C12 C14 1.459(14) .
C12 C13 1.460(12) .
C12 C15 1.464(16) .
C16 O7 1.237(8) .
C16 O8 1.262(7) .
C16 C17 1.538(9) .
C17 C18 1.410(10) .
C17 C19 1.452(9) .
C17 C20 1.529(11) .
C21 O10 1.237(8) .
C21 O9 1.248(8) .
C21 C22 1.530(11) .
C22 C24 1.479(12) .
C22 C25 1.483(16) .
C22 C23 1.525(12) .
C26 O11 1.202(8) .
C26 O12 1.226(8) .
C26 C27 1.537(11) .
C27 C28 1.403(10) .
C27 C30 1.423(10) .
C27 C29 1.553(14) .
C31 N1 1.353(8) .
C31 C32 1.376(8) .
C32 C33 1.405(10) .
C33 O13 1.360(8) .
C33 C34 1.396(10) .
C34 C35 1.392(9) .
C35 N1 1.272(8) .
C36 O13 1.455(7) .
C36 C37 1.572(9) .
C37 C50 1.503(8) .
C37 C38 1.522(8) .
C37 C44 1.528(8) .
C38 O14 1.415(7) .
C39 O14 1.353(8) .
C39 C43 1.366(10) .
C39 C40 1.409(10) .
C40 C41 1.393(10) .
C41 N2 1.339(9) .
C42 N2 1.269(8) .
C42 C43 1.425(9) .
C44 O15 1.435(7) .
C45 C46 1.301(9) .
C45 O15 1.398(8) .
C45 C49 1.405(10) .
C46 C47 1.393(9) .
C47 N3 1.296(8) .
C48 N3 1.339(8) .
C48 C49 1.383(9) .
C50 N4 1.471(9) .
C51 N4 1.330(10) .
C51 C52 1.390(13) .
C52 C53 1.417(15) .
C53 O16 1.341(14) .
C53 C54 1.421(14) .
C54 C55 1.374(11) .
C55 N4 1.404(10) .
N1 Ni1 2.159(5) .
N2 Fe1 2.138(5) 3_755
N3 Fe2 2.185(5) 2_644
O1 Fe1 2.027(4) .
O1M Fe2 1.863(4) .
O1M Fe1 1.889(4) .
O1M Ni1 1.911(4) .
O2 Fe2 2.038(4) .
O3 Fe1 2.027(5) .
O4 Fe2 2.033(5) .
O5 Fe1 2.046(5) .
O6 Ni1 2.034(5) .
O7 Fe1 2.011(5) .
O8 Ni1 2.034(4) .
O9 Fe2 2.032(5) .
O10 Ni1 2.019(5) .
O11 Fe2 2.031(4) .
O12 Ni1 2.039(5) .
Fe1 N2 2.138(5) 3_755
Fe2 N3 2.185(5) 2_654

loop_
_platon_squeeze_void_nr
_platon_squeeze_void_average_x
_platon_squeeze_void_average_y
_platon_squeeze_void_average_z
_platon_squeeze_void_volume
_platon_squeeze_void_count_electrons
_platon_squeeze_void_content
1 -0.143 -0.030 -0.072 3743 1334 ' '
